data_7135467
loop_
_publ_author_name
'Gupta, Princi'
'Patel, Brijesh'
'Waske, Shivam'
'Madhavan, Suchithra'
'Kapur, Manmohan'

_publ_section_title
;
 Native carboxylate-assisted palladium/norbornene-mediated distal C-H
 functionalization of ferrocene.
;
_journal_issue 23
_journal_name_full 'Chemical communications (Cambridge, England)'
_journal_page_first 6364
_journal_page_last 6367
_journal_paper_doi 10.1039/d6cc00066e
_journal_volume 62
_journal_year 2026
_chemical_formula_moiety 'C18 H15 Fe N O4'
_chemical_formula_sum 'C18 H15 Fe N O4'
_chemical_formula_weight 365.16
_space_group_crystal_system orthorhombic
_space_group_IT_number 19
_space_group_name_Hall 'P 2ac 2ab'
_space_group_name_H-M_alt 'P 21 21 21'
_atom_sites_solution_hydrogens geom
_atom_sites_solution_primary dual
_audit_creation_date 2022-12-28
_audit_creation_method
;
Olex2 1.3
(compiled 2020.11.12 svn.r5f609507 for OlexSys, GUI svn.r6408)
;
_audit_update_record
;
2023-02-06 deposited with the CCDC.	2026-02-26 downloaded from the CCDC.
;
_cell_angle_alpha 90
_cell_angle_beta 90
_cell_angle_gamma 90
_cell_formula_units_Z 4
_cell_length_a 7.6243(2)
_cell_length_b 10.6505(3)
_cell_length_c 19.4172(5)
_cell_measurement_reflns_used 9963
_cell_measurement_temperature 140.0
_cell_measurement_theta_max 70.12
_cell_measurement_theta_min 4.15
_cell_volume 1576.73(7)
_computing_cell_refinement 'SAINT V8.40B (?, 2016)'
_computing_data_reduction 'SAINT V8.40B (?, 2016)'
_computing_molecular_graphics 'Olex2 1.3 (Dolomanov et al., 2009)'
_computing_publication_material 'Olex2 1.3 (Dolomanov et al., 2009)'
_computing_structure_refinement 'SHELXL 2018/3 (Sheldrick, 2015)'
_computing_structure_solution 'SHELXT 2018/2 (Sheldrick, 2018)'
_diffrn_ambient_temperature 140.0
_diffrn_measured_fraction_theta_full 0.984
_diffrn_measured_fraction_theta_max 0.983
_diffrn_measurement_device_type 'Bruker D-8 Venture'
_diffrn_measurement_method '\f and \w scans'
_diffrn_radiation_type CuK\a
_diffrn_radiation_wavelength 1.54178
_diffrn_reflns_av_R_equivalents 0.0675
_diffrn_reflns_av_unetI/netI 0.0367
_diffrn_reflns_Laue_measured_fraction_full 0.984
_diffrn_reflns_Laue_measured_fraction_max 0.983
_diffrn_reflns_limit_h_max 8
_diffrn_reflns_limit_h_min -8
_diffrn_reflns_limit_k_max 12
_diffrn_reflns_limit_k_min -12
_diffrn_reflns_limit_l_max 22
_diffrn_reflns_limit_l_min -22
_diffrn_reflns_number 29384
_diffrn_reflns_point_group_measured_fraction_full 0.981
_diffrn_reflns_point_group_measured_fraction_max 0.981
_diffrn_reflns_theta_full 65.098
_diffrn_reflns_theta_max 65.098
_diffrn_reflns_theta_min 4.554
_diffrn_source_current 1.0
_diffrn_source_power 0.05
_diffrn_source_voltage 50.0
_diffrn_standards_number 0
_exptl_absorpt_coefficient_mu 7.869
_exptl_absorpt_correction_T_max 0.7533
_exptl_absorpt_correction_T_min 0.4360
_exptl_absorpt_correction_type none
_exptl_absorpt_process_details
;
SADABS-2016/2 (Bruker,2016/2) was used for absorption correction.
wR2(int) was 0.1349 before and 0.0984 after correction.
The Ratio of minimum to maximum transmission is 0.5788.
The \l/2 correction factor is Not present.
;
_exptl_crystal_colour red
_exptl_crystal_colour_primary red
_exptl_crystal_density_diffrn 1.538
_exptl_crystal_description needle
_exptl_crystal_F_000 752
_refine_diff_density_max 0.458
_refine_diff_density_min -0.254
_refine_diff_density_rms 0.063
_refine_ls_abs_structure_details
;
 Refined as an inversion twin.
;
_refine_ls_abs_structure_Flack 0.034(7)
_refine_ls_extinction_method none
_refine_ls_goodness_of_fit_ref 1.106
_refine_ls_hydrogen_treatment constr
_refine_ls_matrix_type full
_refine_ls_number_parameters 219
_refine_ls_number_reflns 2639
_refine_ls_number_restraints 0
_refine_ls_restrained_S_all 1.106
_refine_ls_R_factor_all 0.0333
_refine_ls_R_factor_gt 0.0317
_refine_ls_shift/su_max 0.000
_refine_ls_shift/su_mean 0.000
_refine_ls_structure_factor_coef Fsqd
_refine_ls_weighting_details 'w=1/[\s^2^(Fo^2^)+(0.0404P)^2^+0.7621P] where P=(Fo^2^+2Fc^2^)/3'
_refine_ls_weighting_scheme calc
_refine_ls_wR_factor_gt 0.0805
_refine_ls_wR_factor_ref 0.0811
_reflns_Friedel_coverage 0.710
_reflns_Friedel_fraction_full 0.977
_reflns_Friedel_fraction_max 0.977
_reflns_number_gt 2553
_reflns_number_total 2639
_reflns_threshold_expression 'I > 2\s(I)'
_cod_data_source_file d6cc00066e2.cif
_cod_data_source_block fff
_cod_depositor_comments 'Adding full bibliography for 7135467.cif.'
_cod_database_code 7135467
_shelx_shelxl_version_number 2018/3
_shelx_space_group_comment
;
The symmetry employed for this shelxl refinement is uniquely defined
by the following loop, which should always be used as a source of
symmetry information in preference to the above space-group names.
They are only intended as comments.
;
_olex2_refinement_description
;
1. Twinned data refinement
 Scales: 0.966(7)
 0.034(7)
2. Fixed Uiso
 At 1.2 times of:
  All C(H) groups
 At 1.5 times of:
  All C(H,H,H) groups
3.a Aromatic/amide H refined with riding coordinates:
 C8(H8), C11(H11), C9(H9), C2(H2), C3(H3), C4(H4), C5(H5), C12(H12), C13(H13),
 C14(H14), C15(H15), C16(H16)
3.b Idealised Me refined as rotating group:
 C18(H18A,H18B,H18C)
;
_olex2_submission_special_instructions 'No special instructions were received'

loop_
_space_group_symop_operation_xyz
'x, y, z'
'-x+1/2, -y, z+1/2'
'-x, y+1/2, -z+1/2'
'x+1/2, -y+1/2, -z'

loop_
_atom_site_label
_atom_site_type_symbol
_atom_site_fract_x
_atom_site_fract_y
_atom_site_fract_z
_atom_site_U_iso_or_equiv
_atom_site_adp_type
_atom_site_occupancy
_atom_site_site_symmetry_order
_atom_site_calc_flag
_atom_site_refinement_flags_posn
_atom_site_refinement_flags_adp
_atom_site_refinement_flags_occupancy
_atom_site_disorder_assembly
_atom_site_disorder_group
Fe1 Fe 0.45771(8) 0.62941(5) 0.37202(3) 0.01985(18) Uani 1 1 d . . . . .
O1 O 0.0849(4) 0.8283(3) 0.31433(16) 0.0318(7) Uani 1 1 d . . . . .
O2 O 0.2525(4) 0.8016(3) 0.22024(15) 0.0360(7) Uani 1 1 d . . . . .
O3 O 0.1760(5) 0.2418(3) 0.32570(15) 0.0365(8) Uani 1 1 d . . . . .
O4 O 0.3585(4) 0.1029(3) 0.36380(17) 0.0396(8) Uani 1 1 d . . . . .
C7 C 0.2887(5) 0.4790(3) 0.38170(19) 0.0207(8) Uani 1 1 d . . . . .
N1 N 0.2716(5) 0.1999(3) 0.37046(19) 0.0272(7) Uani 1 1 d . . . . .
C8 C 0.4034(5) 0.4625(4) 0.3241(2) 0.0236(9) Uani 1 1 d . . . . .
H8 H 0.481914 0.394149 0.317917 0.028 Uiso 1 1 calc R U . . .
C11 C 0.1945(5) 0.5935(3) 0.3715(2) 0.0220(7) Uani 1 1 d . . . . .
H11 H 0.110009 0.628755 0.401781 0.026 Uiso 1 1 calc R U . . .
C17 C 0.1994(5) 0.7653(4) 0.2753(2) 0.0248(9) Uani 1 1 d . . . . .
C9 C 0.3816(6) 0.5631(4) 0.2783(2) 0.0252(9) Uani 1 1 d . . . . .
H9 H 0.442048 0.574792 0.236008 0.030 Uiso 1 1 calc R U . . .
C10 C 0.2511(5) 0.6453(4) 0.30709(19) 0.0234(8) Uani 1 1 d . . . . .
C6 C 0.2733(5) 0.3948(3) 0.44185(19) 0.0225(8) Uani 1 1 d . . . . .
C1 C 0.2795(6) 0.2638(4) 0.4376(2) 0.0240(8) Uani 1 1 d . . . . .
C2 C 0.2825(6) 0.1861(4) 0.4948(2) 0.0333(10) Uani 1 1 d . . . . .
H2 H 0.292192 0.097709 0.489543 0.040 Uiso 1 1 calc R U . . .
C3 C 0.2711(7) 0.2392(5) 0.5595(2) 0.0420(12) Uani 1 1 d . . . . .
H3 H 0.274267 0.187783 0.599416 0.050 Uiso 1 1 calc R U . . .
C18 C 0.0242(8) 0.9456(4) 0.2845(3) 0.0414(11) Uani 1 1 d . . . . .
H18A H -0.041682 0.928025 0.242199 0.062 Uiso 1 1 calc R U . . .
H18B H 0.125220 0.998925 0.273593 0.062 Uiso 1 1 calc R U . . .
H18C H -0.051997 0.988985 0.317421 0.062 Uiso 1 1 calc R U . . .
C4 C 0.2550(6) 0.3680(5) 0.5655(2) 0.0373(10) Uani 1 1 d . . . . .
H4 H 0.240664 0.404526 0.609765 0.045 Uiso 1 1 calc R U . . .
C5 C 0.2596(6) 0.4437(4) 0.5084(2) 0.0287(9) Uani 1 1 d . . . . .
H5 H 0.253239 0.532145 0.514308 0.034 Uiso 1 1 calc R U . . .
C12 C 0.6065(6) 0.6418(5) 0.4587(2) 0.0377(11) Uani 1 1 d . . . . .
H12 H 0.598261 0.587781 0.497538 0.045 Uiso 1 1 calc R U . . .
C13 C 0.7143(5) 0.6240(5) 0.4017(2) 0.0360(10) Uani 1 1 d . . . . .
H13 H 0.793230 0.555925 0.395320 0.043 Uiso 1 1 calc R U . . .
C14 C 0.6875(6) 0.7233(4) 0.3549(2) 0.0380(11) Uani 1 1 d . . . . .
H14 H 0.744232 0.733664 0.311684 0.046 Uiso 1 1 calc R U . . .
C15 C 0.5604(6) 0.8048(4) 0.3839(3) 0.0397(11) Uani 1 1 d . . . . .
H15 H 0.516192 0.879561 0.363651 0.048 Uiso 1 1 calc R U . . .
C16 C 0.5113(6) 0.7544(5) 0.4489(3) 0.0404(12) Uani 1 1 d . . . . .
H16 H 0.429224 0.789990 0.480063 0.049 Uiso 1 1 calc R U . . .

loop_
_atom_site_aniso_label
_atom_site_aniso_U_11
_atom_site_aniso_U_22
_atom_site_aniso_U_33
_atom_site_aniso_U_23
_atom_site_aniso_U_13
_atom_site_aniso_U_12
Fe1 0.0151(3) 0.0181(3) 0.0263(3) -0.0015(2) 0.0002(3) -0.0018(2)
O1 0.0304(18) 0.0235(14) 0.0414(16) 0.0037(12) -0.0021(12) 0.0035(12)
O2 0.0393(19) 0.0377(17) 0.0310(16) 0.0100(14) -0.0003(14) -0.0065(14)
O3 0.052(2) 0.0255(15) 0.0324(16) -0.0007(13) -0.0137(15) -0.0054(14)
O4 0.0477(19) 0.0254(16) 0.0457(18) -0.0071(13) 0.0023(16) 0.0076(13)
C7 0.020(2) 0.0164(17) 0.0260(19) -0.0010(16) 0.0015(16) -0.0022(14)
N1 0.0306(19) 0.0197(16) 0.0313(17) -0.0014(15) 0.0026(17) -0.0060(14)
C8 0.021(2) 0.0219(19) 0.028(2) -0.0028(16) 0.0036(15) 0.0001(15)
C11 0.0159(18) 0.0231(18) 0.0271(18) -0.0023(16) 0.0005(16) -0.0025(14)
C17 0.019(2) 0.026(2) 0.029(2) 0.0010(17) -0.0029(16) -0.0070(17)
C9 0.028(2) 0.024(2) 0.0229(19) -0.0030(16) 0.0072(16) -0.0064(17)
C10 0.022(2) 0.0219(19) 0.0263(19) 0.0017(16) -0.0049(15) -0.0060(16)
C6 0.021(2) 0.020(2) 0.0265(19) 0.0000(15) 0.0038(15) -0.0006(15)
C1 0.026(2) 0.022(2) 0.024(2) 0.0001(16) 0.0017(16) -0.0023(16)
C2 0.036(3) 0.030(2) 0.034(2) 0.0043(18) 0.0031(19) 0.000(2)
C3 0.051(3) 0.045(3) 0.030(2) 0.011(2) 0.007(2) -0.001(2)
C18 0.046(3) 0.022(2) 0.056(3) 0.0044(19) -0.012(2) 0.005(2)
C4 0.040(3) 0.047(3) 0.025(2) -0.002(2) 0.0071(18) -0.006(2)
C5 0.025(2) 0.032(2) 0.029(2) -0.0038(17) 0.0081(17) -0.0027(18)
C12 0.026(2) 0.048(3) 0.039(2) 0.004(2) -0.0100(19) -0.008(2)
C13 0.013(2) 0.036(2) 0.059(3) -0.001(2) -0.0063(19) -0.0010(19)
C14 0.024(2) 0.043(3) 0.047(3) 0.001(2) -0.0013(19) -0.0179(19)
C15 0.033(3) 0.022(2) 0.064(3) -0.004(2) -0.017(2) -0.0090(18)
C16 0.028(3) 0.046(3) 0.047(3) -0.022(2) -0.0033(19) -0.005(2)

loop_
_atom_type_symbol
_atom_type_description
_atom_type_scat_dispersion_real
_atom_type_scat_dispersion_imag
_atom_type_scat_source
C C 0.0181 0.0091 'International Tables Vol C Tables 4.2.6.8 and 6.1.1.4'
H H 0.0000 0.0000 'International Tables Vol C Tables 4.2.6.8 and 6.1.1.4'
Fe Fe -1.1336 3.1974 'International Tables Vol C Tables 4.2.6.8 and 6.1.1.4'
N N 0.0311 0.0180 'International Tables Vol C Tables 4.2.6.8 and 6.1.1.4'
O O 0.0492 0.0322 'International Tables Vol C Tables 4.2.6.8 and 6.1.1.4'

loop_
_geom_angle_atom_site_label_1
_geom_angle_atom_site_label_2
_geom_angle_atom_site_label_3
_geom_angle
_geom_angle_site_symmetry_1
_geom_angle_site_symmetry_3
_geom_angle_publ_flag
C8 Fe1 C7 40.68(15) . . ?
C11 Fe1 C7 40.72(15) . . ?
C11 Fe1 C8 68.69(15) . . ?
C11 Fe1 C14 158.83(18) . . ?
C9 Fe1 C7 68.55(15) . . ?
C9 Fe1 C8 40.17(16) . . ?
C9 Fe1 C11 69.55(16) . . ?
C9 Fe1 C13 121.03(19) . . ?
C9 Fe1 C14 105.55(18) . . ?
C9 Fe1 C15 121.91(18) . . ?
C9 Fe1 C16 159.48(19) . . ?
C10 Fe1 C7 68.65(15) . . ?
C10 Fe1 C8 68.44(16) . . ?
C10 Fe1 C11 41.25(16) . . ?
C10 Fe1 C9 41.49(17) . . ?
C10 Fe1 C12 160.68(18) . . ?
C10 Fe1 C13 157.53(18) . . ?
C10 Fe1 C14 121.63(18) . . ?
C10 Fe1 C15 107.04(17) . . ?
C10 Fe1 C16 123.81(18) . . ?
C12 Fe1 C7 108.84(17) . . ?
C12 Fe1 C8 123.00(19) . . ?
C12 Fe1 C11 124.34(18) . . ?
C12 Fe1 C9 157.06(19) . . ?
C12 Fe1 C13 39.98(19) . . ?
C12 Fe1 C14 68.00(19) . . ?
C12 Fe1 C15 68.4(2) . . ?
C12 Fe1 C16 40.6(2) . . ?
C13 Fe1 C7 123.42(17) . . ?
C13 Fe1 C8 107.30(18) . . ?
C13 Fe1 C11 159.74(17) . . ?
C13 Fe1 C14 40.36(19) . . ?
C13 Fe1 C16 67.68(19) . . ?
C14 Fe1 C7 158.29(18) . . ?
C14 Fe1 C8 121.58(18) . . ?
C15 Fe1 C7 160.14(18) . . ?
C15 Fe1 C8 157.57(18) . . ?
C15 Fe1 C11 123.33(18) . . ?
C15 Fe1 C13 68.01(19) . . ?
C15 Fe1 C14 40.7(2) . . ?
C15 Fe1 C16 40.7(2) . . ?
C16 Fe1 C7 124.39(18) . . ?
C16 Fe1 C8 159.78(19) . . ?
C16 Fe1 C11 108.83(18) . . ?
C16 Fe1 C14 68.19(19) . . ?
C17 O1 C18 114.4(4) . . ?
C8 C7 Fe1 69.1(2) . . ?
C8 C7 C6 126.3(3) . . ?
C11 C7 Fe1 68.8(2) . . ?
C11 C7 C8 107.7(3) . . ?
C11 C7 C6 126.0(3) . . ?
C6 C7 Fe1 126.4(3) . . ?
O3 N1 O4 123.5(4) . . ?
O3 N1 C1 119.1(3) . . ?
O4 N1 C1 117.3(4) . . ?
Fe1 C8 H8 126.5 . . ?
C7 C8 Fe1 70.3(2) . . ?
C7 C8 H8 125.4 . . ?
C9 C8 Fe1 69.4(2) . . ?
C9 C8 C7 109.3(3) . . ?
C9 C8 H8 125.4 . . ?
Fe1 C11 H11 126.1 . . ?
C7 C11 Fe1 70.5(2) . . ?
C7 C11 H11 126.3 . . ?
C7 C11 C10 107.4(3) . . ?
C10 C11 Fe1 68.7(2) . . ?
C10 C11 H11 126.3 . . ?
O1 C17 C10 111.9(3) . . ?
O2 C17 O1 124.1(4) . . ?
O2 C17 C10 124.0(4) . . ?
Fe1 C9 H9 126.1 . . ?
C8 C9 Fe1 70.4(2) . . ?
C8 C9 H9 126.3 . . ?
C8 C9 C10 107.5(3) . . ?
C10 C9 Fe1 68.8(2) . . ?
C10 C9 H9 126.3 . . ?
C11 C10 Fe1 70.0(2) . . ?
C11 C10 C17 128.2(4) . . ?
C11 C10 C9 108.2(3) . . ?
C17 C10 Fe1 122.8(3) . . ?
C9 C10 Fe1 69.7(2) . . ?
C9 C10 C17 123.4(4) . . ?
C1 C6 C7 123.8(3) . . ?
C5 C6 C7 120.7(3) . . ?
C5 C6 C1 115.4(4) . . ?
C6 C1 N1 120.8(3) . . ?
C2 C1 N1 115.7(3) . . ?
C2 C1 C6 123.4(4) . . ?
C1 C2 H2 120.5 . . ?
C3 C2 C1 118.9(4) . . ?
C3 C2 H2 120.5 . . ?
C2 C3 H3 120.4 . . ?
C2 C3 C4 119.3(4) . . ?
C4 C3 H3 120.4 . . ?
O1 C18 H18A 109.5 . . ?
O1 C18 H18B 109.5 . . ?
O1 C18 H18C 109.5 . . ?
H18A C18 H18B 109.5 . . ?
H18A C18 H18C 109.5 . . ?
H18B C18 H18C 109.5 . . ?
C3 C4 H4 119.6 . . ?
C5 C4 C3 120.9(4) . . ?
C5 C4 H4 119.6 . . ?
C6 C5 H5 119.0 . . ?
C4 C5 C6 122.0(4) . . ?
C4 C5 H5 119.0 . . ?
Fe1 C12 H12 125.5 . . ?
C13 C12 Fe1 70.2(3) . . ?
C13 C12 H12 126.0 . . ?
C13 C12 C16 108.1(4) . . ?
C16 C12 Fe1 69.9(3) . . ?
C16 C12 H12 126.0 . . ?
Fe1 C13 H13 126.3 . . ?
C12 C13 Fe1 69.8(2) . . ?
C12 C13 H13 125.5 . . ?
C12 C13 C14 109.0(4) . . ?
C14 C13 Fe1 70.0(2) . . ?
C14 C13 H13 125.5 . . ?
Fe1 C14 H14 126.2 . . ?
C13 C14 Fe1 69.7(2) . . ?
C13 C14 H14 126.2 . . ?
C13 C14 C15 107.6(4) . . ?
C15 C14 Fe1 69.5(2) . . ?
C15 C14 H14 126.2 . . ?
Fe1 C15 H15 125.8 . . ?
C14 C15 Fe1 69.9(2) . . ?
C14 C15 H15 126.2 . . ?
C14 C15 C16 107.6(4) . . ?
C16 C15 Fe1 69.7(2) . . ?
C16 C15 H15 126.2 . . ?
Fe1 C16 H16 126.5 . . ?
C12 C16 Fe1 69.4(3) . . ?
C12 C16 C15 107.8(4) . . ?
C12 C16 H16 126.1 . . ?
C15 C16 Fe1 69.5(2) . . ?
C15 C16 H16 126.1 . . ?

loop_
_geom_bond_atom_site_label_1
_geom_bond_atom_site_label_2
_geom_bond_distance
_geom_bond_site_symmetry_2
_geom_bond_publ_flag
Fe1 C7 2.065(4) . ?
Fe1 C8 2.049(4) . ?
Fe1 C11 2.043(4) . ?
Fe1 C9 2.036(4) . ?
Fe1 C10 2.025(4) . ?
Fe1 C12 2.035(4) . ?
Fe1 C13 2.040(4) . ?
Fe1 C14 2.044(4) . ?
Fe1 C15 2.039(4) . ?
Fe1 C16 2.041(4) . ?
O1 C17 1.336(5) . ?
O1 C18 1.453(5) . ?
O2 C17 1.207(5) . ?
O3 N1 1.219(5) . ?
O4 N1 1.234(4) . ?
C7 C8 1.430(5) . ?
C7 C11 1.429(5) . ?
C7 C6 1.477(5) . ?
N1 C1 1.472(5) . ?
C8 H8 0.9500 . ?
C8 C9 1.403(6) . ?
C11 H11 0.9500 . ?
C11 C10 1.433(6) . ?
C17 C10 1.473(6) . ?
C9 H9 0.9500 . ?
C9 C10 1.438(6) . ?
C6 C1 1.398(6) . ?
C6 C5 1.398(5) . ?
C1 C2 1.385(6) . ?
C2 H2 0.9500 . ?
C2 C3 1.380(6) . ?
C3 H3 0.9500 . ?
C3 C4 1.382(7) . ?
C18 H18A 0.9800 . ?
C18 H18B 0.9800 . ?
C18 H18C 0.9800 . ?
C4 H4 0.9500 . ?
C4 C5 1.371(6) . ?
C5 H5 0.9500 . ?
C12 H12 0.9500 . ?
C12 C13 1.393(7) . ?
C12 C16 1.415(7) . ?
C13 H13 0.9500 . ?
C13 C14 1.409(7) . ?
C14 H14 0.9500 . ?
C14 C15 1.418(7) . ?
C15 H15 0.9500 . ?
C15 C16 1.420(7) . ?
C16 H16 0.9500 . ?

loop_
_geom_torsion_atom_site_label_1
_geom_torsion_atom_site_label_2
_geom_torsion_atom_site_label_3
_geom_torsion_atom_site_label_4
_geom_torsion
_geom_torsion_site_symmetry_1
_geom_torsion_site_symmetry_2
_geom_torsion_site_symmetry_3
_geom_torsion_site_symmetry_4
_geom_torsion_publ_flag
Fe1 C7 C8 C9 -58.6(3) . . . . ?
Fe1 C7 C11 C10 59.0(2) . . . . ?
Fe1 C7 C6 C1 -128.7(4) . . . . ?
Fe1 C7 C6 C5 48.2(5) . . . . ?
Fe1 C8 C9 C10 -59.1(3) . . . . ?
Fe1 C11 C10 C17 -116.6(4) . . . . ?
Fe1 C11 C10 C9 59.4(3) . . . . ?
Fe1 C9 C10 C11 -59.7(3) . . . . ?
Fe1 C9 C10 C17 116.6(4) . . . . ?
Fe1 C12 C13 C14 59.2(3) . . . . ?
Fe1 C12 C16 C15 -59.2(3) . . . . ?
Fe1 C13 C14 C15 59.3(3) . . . . ?
Fe1 C14 C15 C16 59.8(3) . . . . ?
Fe1 C15 C16 C12 59.1(3) . . . . ?
O1 C17 C10 Fe1 -89.6(4) . . . . ?
O1 C17 C10 C11 -0.2(6) . . . . ?
O1 C17 C10 C9 -175.6(3) . . . . ?
O2 C17 C10 Fe1 91.2(5) . . . . ?
O2 C17 C10 C11 -179.4(4) . . . . ?
O2 C17 C10 C9 5.2(6) . . . . ?
O3 N1 C1 C6 -37.8(6) . . . . ?
O3 N1 C1 C2 138.5(4) . . . . ?
O4 N1 C1 C6 144.9(4) . . . . ?
O4 N1 C1 C2 -38.8(5) . . . . ?
C7 C8 C9 Fe1 59.1(3) . . . . ?
C7 C8 C9 C10 0.1(4) . . . . ?
C7 C11 C10 Fe1 -60.1(3) . . . . ?
C7 C11 C10 C17 -176.7(4) . . . . ?
C7 C11 C10 C9 -0.7(4) . . . . ?
C7 C6 C1 N1 -10.7(6) . . . . ?
C7 C6 C1 C2 173.3(4) . . . . ?
C7 C6 C5 C4 -176.3(4) . . . . ?
N1 C1 C2 C3 -173.2(4) . . . . ?
C8 C7 C11 Fe1 -58.3(3) . . . . ?
C8 C7 C11 C10 0.7(4) . . . . ?
C8 C7 C6 C1 -39.2(6) . . . . ?
C8 C7 C6 C5 137.6(4) . . . . ?
C8 C9 C10 Fe1 60.1(3) . . . . ?
C8 C9 C10 C11 0.4(4) . . . . ?
C8 C9 C10 C17 176.6(4) . . . . ?
C11 C7 C8 Fe1 58.1(3) . . . . ?
C11 C7 C8 C9 -0.5(4) . . . . ?
C11 C7 C6 C1 142.5(4) . . . . ?
C11 C7 C6 C5 -40.7(6) . . . . ?
C6 C7 C8 Fe1 -120.4(4) . . . . ?
C6 C7 C8 C9 -179.1(4) . . . . ?
C6 C7 C11 Fe1 120.3(4) . . . . ?
C6 C7 C11 C10 179.3(3) . . . . ?
C6 C1 C2 C3 3.0(7) . . . . ?
C1 C6 C5 C4 0.9(6) . . . . ?
C1 C2 C3 C4 0.7(8) . . . . ?
C2 C3 C4 C5 -3.5(8) . . . . ?
C3 C4 C5 C6 2.7(7) . . . . ?
C18 O1 C17 O2 1.3(6) . . . . ?
C18 O1 C17 C10 -177.9(4) . . . . ?
C5 C6 C1 N1 172.3(4) . . . . ?
C5 C6 C1 C2 -3.7(6) . . . . ?
C12 C13 C14 Fe1 -59.1(3) . . . . ?
C12 C13 C14 C15 0.3(5) . . . . ?
C13 C12 C16 Fe1 60.1(3) . . . . ?
C13 C12 C16 C15 1.0(5) . . . . ?
C13 C14 C15 Fe1 -59.5(3) . . . . ?
C13 C14 C15 C16 0.3(5) . . . . ?
C14 C15 C16 Fe1 -59.9(3) . . . . ?
C14 C15 C16 C12 -0.8(5) . . . . ?
C16 C12 C13 Fe1 -59.9(3) . . . . ?
C16 C12 C13 C14 -0.8(5) . . . . ?

loop_
_twin_individual_id
_twin_individual_mass_fraction_refined
1 0.966(7)
2 0.034(7)
